data_7718914
loop_
_publ_author_name
'Arikawa, Yasuhiro'
'Morinaga, Momo'
'Kubota, Miyu'
'Omoto, Kenichiro'
'Sakuda, Eri'
'Umakoshi, Keisuke'

_publ_section_title
;
 Visible-light-driven photocatalytic CO<sub>2</sub> reduction using
 ruthenium complexes having a CNC-type pincer ligand: comparison of
 substituent effect on a CNC ligand.
;
_journal_issue 27
_journal_name_full 'Dalton transactions (Cambridge, England : 2003)'
_journal_page_first 10683
_journal_page_last 10690
_journal_paper_doi 10.1039/d5dt00900f
_journal_volume 54
_journal_year 2025
_chemical_formula_moiety 'C17 H19 Cl N7 Ru, F6 P, C2 H3 N'
_chemical_formula_sum 'C19 H22 Cl F6 N8 P Ru'
_chemical_formula_weight 643.92
_space_group_crystal_system triclinic
_space_group_IT_number 2
_space_group_name_Hall '-P 1'
_space_group_name_H-M_alt 'P -1'
_atom_sites_solution_hydrogens geom
_atom_sites_solution_primary direct
_atom_sites_solution_secondary difmap
_audit_update_record
;
2025-03-06 deposited with the CCDC.	2025-06-17 downloaded from the CCDC.
;
_cell_angle_alpha 93.279(4)
_cell_angle_beta 99.582(5)
_cell_angle_gamma 103.696(6)
_cell_formula_units_Z 2
_cell_length_a 7.397(3)
_cell_length_b 13.009(5)
_cell_length_c 13.994(5)
_cell_measurement_reflns_used 3952
_cell_measurement_temperature 93
_cell_measurement_theta_max 27.50
_cell_measurement_theta_min 2.10
_cell_volume 1283.5(9)
_computing_cell_refinement 'CrystalClear-SM Expert 2.0 r16'
_computing_data_collection 'CrystalClear-SM Expert 2.0 r16 (Rigaku, 2014)'
_computing_data_reduction 'CrystalClear-SM Expert 2.0 r16'
_computing_molecular_graphics 'CrystalStructure 4.3'
_computing_publication_material 'CrystalStructure 4.3 (Rigaku, 2019)'
_computing_structure_refinement 'SHELXL Version 2014/7 (Sheldrick, 2008)'
_computing_structure_solution 'Il Milione (Burla, et al., 2007)'
_diffrn_ambient_temperature 93
_diffrn_detector_area_resol_mean 7.111
_diffrn_measured_fraction_theta_full 0.981
_diffrn_measured_fraction_theta_max 0.960
_diffrn_measurement_device_type 'Rigaku Saturn724+'
_diffrn_measurement_method \w
_diffrn_radiation_type 'Mo K\a'
_diffrn_radiation_wavelength 0.71075
_diffrn_reflns_av_R_equivalents 0.0355
_diffrn_reflns_Laue_measured_fraction_full 0.981
_diffrn_reflns_Laue_measured_fraction_max 0.960
_diffrn_reflns_limit_h_max 9
_diffrn_reflns_limit_h_min -9
_diffrn_reflns_limit_k_max 16
_diffrn_reflns_limit_k_min -14
_diffrn_reflns_limit_l_max 18
_diffrn_reflns_limit_l_min -17
_diffrn_reflns_number 10646
_diffrn_reflns_point_group_measured_fraction_full 0.981
_diffrn_reflns_point_group_measured_fraction_max 0.960
_diffrn_reflns_theta_full 25.242
_diffrn_reflns_theta_max 27.483
_diffrn_reflns_theta_min 2.304
_diffrn_standards_number 0
_exptl_absorpt_coefficient_mu 0.846
_exptl_absorpt_correction_T_max 0.975
_exptl_absorpt_correction_T_min 0.811
_exptl_absorpt_correction_type multi-scan
_exptl_absorpt_process_details 'REQAB (Rigaku, 1998)'
_exptl_crystal_colour yellow
_exptl_crystal_density_diffrn 1.666
_exptl_crystal_density_method 'not measured'
_exptl_crystal_description chip
_exptl_crystal_F_000 644.00
_exptl_crystal_recrystallization_method 'Re-crystallisation from solvent: CH3CN/ether'
_exptl_crystal_size_max 0.300
_exptl_crystal_size_mid 0.040
_exptl_crystal_size_min 0.030
_refine_diff_density_max 0.88
_refine_diff_density_min -0.67
_refine_ls_extinction_method none
_refine_ls_goodness_of_fit_ref 1.040
_refine_ls_hydrogen_treatment constr
_refine_ls_number_parameters 330
_refine_ls_number_reflns 5654
_refine_ls_number_restraints 0
_refine_ls_R_factor_all 0.0596
_refine_ls_R_factor_gt 0.0429
_refine_ls_shift/su_max 0.001
_refine_ls_structure_factor_coef Fsqd
_refine_ls_weighting_details 'w = 1/[\s^2^(Fo^2^)+(0.0356P)^2^+0.4069P] where P=(Fo^2^+2Fc^2^)/3'
_refine_ls_weighting_scheme calc
_refine_ls_wR_factor_gt 0.0804
_refine_ls_wR_factor_ref 0.0896
_reflns_Friedel_coverage 0.000
_reflns_number_gt 4539
_reflns_number_total 5654
_reflns_threshold_expression F^2^>2.0\s(F^2^)
_cod_data_source_file d5dt00900f2.cif
_cod_data_source_block 1900b
_cod_depositor_comments 'Adding full bibliography for 7718913--7718916.cif.'
_cod_database_code 7718914

loop_
_space_group_symop_id
_space_group_symop_operation_xyz
1 +X,+Y,+Z
2 -X,-Y,-Z

loop_
_atom_site_label
_atom_site_type_symbol
_atom_site_fract_x
_atom_site_fract_y
_atom_site_fract_z
_atom_site_U_iso_or_equiv
_atom_site_adp_type
_atom_site_occupancy
_atom_site_site_symmetry_order
_atom_site_calc_flag
_atom_site_refinement_flags_posn
_atom_site_refinement_flags_adp
_atom_site_refinement_flags_occupancy
_atom_site_disorder_assembly
_atom_site_disorder_group
Ru1 Ru 0.40622(4) 0.25361(2) 0.63898(2) 0.01586(9) Uani 1 1 d . . . . .
Cl1 Cl 0.68935(12) 0.26951(6) 0.56961(6) 0.01948(18) Uani 1 1 d . . . . .
P1 P 0.71130(14) 0.31391(8) 1.10502(7) 0.0267(2) Uani 1 1 d . . . . .
F1 F 0.8370(3) 0.32288(18) 1.02142(15) 0.0337(5) Uani 1 1 d . . . . .
F2 F 0.5375(3) 0.33114(19) 1.02810(16) 0.0397(6) Uani 1 1 d . . . . .
F3 F 0.6381(3) 0.18873(17) 1.07664(15) 0.0350(6) Uani 1 1 d . . . . .
F4 F 0.7848(4) 0.43919(19) 1.13322(18) 0.0530(7) Uani 1 1 d . . . . .
F5 F 0.8849(3) 0.2948(2) 1.18085(16) 0.0500(7) Uani 1 1 d . . . . .
F6 F 0.5862(3) 0.30469(18) 1.18875(16) 0.0391(6) Uani 1 1 d . . . . .
N1 N 0.2699(4) 0.1526(2) 0.52210(19) 0.0150(6) Uani 1 1 d . . . . .
N2 N 0.2032(4) 0.2986(2) 0.45858(19) 0.0174(6) Uani 1 1 d . . . . .
N3 N 0.2874(4) 0.4530(2) 0.53846(19) 0.0179(6) Uani 1 1 d . . . . .
N4 N 0.3647(4) 0.0269(2) 0.60920(19) 0.0161(6) Uani 1 1 d . . . . .
N5 N 0.4757(4) 0.0551(2) 0.7621(2) 0.0193(6) Uani 1 1 d . . . . .
N6 N 0.1843(4) 0.2490(2) 0.70634(19) 0.0186(6) Uani 1 1 d . . . . .
N7 N 0.5542(4) 0.3640(2) 0.7525(2) 0.0190(6) Uani 1 1 d . . . . .
N8 N 0.0339(7) 0.0182(4) 0.8778(3) 0.0645(13) Uani 1 1 d . . . . .
C1 C 0.3066(5) 0.3531(3) 0.5459(2) 0.0175(7) Uani 1 1 d . . . . .
C2 C 0.4317(5) 0.1081(3) 0.6857(2) 0.0178(7) Uani 1 1 d . . . . .
C3 C 0.1231(5) 0.3649(3) 0.3989(2) 0.0206(8) Uani 1 1 d . . . . .
H3 H 0.0470 0.3458 0.3358 0.025 Uiso 1 1 calc R U . . .
C4 C 0.1761(5) 0.4611(3) 0.4494(2) 0.0215(8) Uani 1 1 d . . . . .
H4 H 0.1438 0.5237 0.4284 0.026 Uiso 1 1 calc R U . . .
C5 C 0.3721(5) -0.0728(3) 0.6407(2) 0.0198(7) Uani 1 1 d . . . . .
H5 H 0.3349 -0.1394 0.6022 0.024 Uiso 1 1 calc R U . . .
C6 C 0.4419(5) -0.0544(3) 0.7360(2) 0.0215(8) Uani 1 1 d . . . . .
H6 H 0.4648 -0.1061 0.7785 0.026 Uiso 1 1 calc R U . . .
C7 C 0.1864(4) 0.1893(3) 0.4427(2) 0.0152(7) Uani 1 1 d . . . . .
C8 C 0.0990(5) 0.1234(3) 0.3590(2) 0.0190(7) Uani 1 1 d . . . . .
H8 H 0.0395 0.1501 0.3037 0.023 Uiso 1 1 calc R U . . .
C9 C 0.1006(5) 0.0173(3) 0.3579(2) 0.0200(7) Uani 1 1 d . . . . .
H9 H 0.0402 -0.0299 0.3011 0.024 Uiso 1 1 calc R U . . .
C10 C 0.1896(5) -0.0214(3) 0.4388(2) 0.0188(7) Uani 1 1 d . . . . .
H10 H 0.1922 -0.0941 0.4382 0.023 Uiso 1 1 calc R U . . .
C11 C 0.2733(4) 0.0495(3) 0.5192(2) 0.0160(7) Uani 1 1 d . . . . .
C12 C 0.3640(5) 0.5403(3) 0.6160(2) 0.0225(8) Uani 1 1 d . . . . .
H12A H 0.3595 0.6079 0.5894 0.027 Uiso 1 1 calc R U . . .
H12B H 0.4956 0.5413 0.6430 0.027 Uiso 1 1 calc R U . . .
H12C H 0.2884 0.5301 0.6675 0.027 Uiso 1 1 calc R U . . .
C13 C 0.5334(5) 0.1033(3) 0.8628(2) 0.0267(8) Uani 1 1 d . . . . .
H13A H 0.5448 0.1800 0.8644 0.032 Uiso 1 1 calc R U . . .
H13B H 0.6558 0.0906 0.8908 0.032 Uiso 1 1 calc R U . . .
H13C H 0.4382 0.0715 0.9007 0.032 Uiso 1 1 calc R U . . .
C14 C 0.0782(5) 0.2571(3) 0.7532(3) 0.0225(8) Uani 1 1 d . . . . .
C15 C -0.0553(6) 0.2691(4) 0.8152(3) 0.0395(11) Uani 1 1 d . . . . .
H15A H -0.1816 0.2585 0.7752 0.047 Uiso 1 1 calc R U . . .
H15B H -0.0160 0.3407 0.8498 0.047 Uiso 1 1 calc R U . . .
H15C H -0.0588 0.2163 0.8624 0.047 Uiso 1 1 calc R U . . .
C16 C 0.6280(5) 0.4294(3) 0.8136(2) 0.0192(7) Uani 1 1 d . . . . .
C17 C 0.7226(5) 0.5165(3) 0.8892(3) 0.0279(9) Uani 1 1 d . . . . .
H17A H 0.8472 0.5511 0.8756 0.034 Uiso 1 1 calc R U . . .
H17B H 0.7381 0.4884 0.9527 0.034 Uiso 1 1 calc R U . . .
H17C H 0.6460 0.5684 0.8900 0.034 Uiso 1 1 calc R U . . .
C18 C -0.0493(7) -0.0652(4) 0.8943(3) 0.0436(11) Uani 1 1 d . . . . .
C19 C -0.1545(6) -0.1667(3) 0.9157(3) 0.0432(11) Uani 1 1 d . . . . .
H19A H -0.0687 -0.2132 0.9299 0.052 Uiso 1 1 calc R U . . .
H19B H -0.2535 -0.1994 0.8594 0.052 Uiso 1 1 calc R U . . .
H19C H -0.2127 -0.1566 0.9724 0.052 Uiso 1 1 calc R U . . .

loop_
_atom_site_aniso_label
_atom_site_aniso_U_11
_atom_site_aniso_U_22
_atom_site_aniso_U_33
_atom_site_aniso_U_23
_atom_site_aniso_U_13
_atom_site_aniso_U_12
Ru1 0.01788(15) 0.01207(14) 0.01627(15) -0.00004(10) 0.00143(10) 0.00263(11)
Cl1 0.0222(4) 0.0140(4) 0.0223(4) 0.0018(3) 0.0053(3) 0.0040(3)
P1 0.0291(5) 0.0265(5) 0.0213(5) -0.0018(4) 0.0055(4) 0.0013(4)
F1 0.0297(12) 0.0453(15) 0.0270(12) 0.0029(10) 0.0104(10) 0.0079(11)
F2 0.0376(14) 0.0442(15) 0.0423(14) 0.0123(11) 0.0095(11) 0.0167(12)
F3 0.0538(15) 0.0264(12) 0.0231(11) 0.0019(9) 0.0064(10) 0.0074(11)
F4 0.0688(19) 0.0282(14) 0.0541(16) -0.0123(11) 0.0280(14) -0.0109(13)
F5 0.0404(15) 0.079(2) 0.0225(12) 0.0000(12) -0.0069(11) 0.0097(14)
F6 0.0462(15) 0.0385(14) 0.0300(12) -0.0047(10) 0.0187(11) -0.0008(11)
N1 0.0143(14) 0.0139(14) 0.0169(14) 0.0011(11) 0.0029(11) 0.0039(12)
N2 0.0201(15) 0.0108(14) 0.0195(14) 0.0004(11) -0.0008(12) 0.0035(12)
N3 0.0217(15) 0.0143(14) 0.0159(14) 0.0008(11) 0.0014(12) 0.0028(12)
N4 0.0188(15) 0.0121(14) 0.0178(14) 0.0015(11) 0.0038(12) 0.0042(12)
N5 0.0213(15) 0.0162(15) 0.0196(15) 0.0032(11) 0.0016(12) 0.0043(12)
N6 0.0277(16) 0.0109(14) 0.0160(14) 0.0005(11) -0.0010(13) 0.0062(12)
N7 0.0197(15) 0.0166(15) 0.0204(15) 0.0022(12) 0.0049(12) 0.0033(12)
N8 0.085(4) 0.065(3) 0.031(2) 0.008(2) 0.004(2) -0.002(3)
C1 0.0143(16) 0.0153(17) 0.0208(17) 0.0009(13) 0.0032(13) -0.0004(14)
C2 0.0152(17) 0.0191(18) 0.0185(17) -0.0009(13) 0.0022(13) 0.0044(14)
C3 0.0266(19) 0.0140(17) 0.0205(18) 0.0026(13) -0.0015(15) 0.0075(15)
C4 0.029(2) 0.0164(17) 0.0200(18) 0.0050(13) 0.0029(15) 0.0085(15)
C5 0.0218(18) 0.0106(16) 0.0266(19) 0.0019(13) 0.0052(15) 0.0029(14)
C6 0.0230(19) 0.0167(17) 0.0245(19) 0.0081(14) 0.0031(15) 0.0041(15)
C7 0.0154(16) 0.0124(16) 0.0178(17) -0.0004(12) 0.0032(13) 0.0037(13)
C8 0.0196(18) 0.0178(17) 0.0183(17) 0.0023(13) 0.0002(14) 0.0041(14)
C9 0.0194(18) 0.0172(17) 0.0210(18) -0.0024(14) 0.0045(14) 0.0005(14)
C10 0.0214(18) 0.0111(16) 0.0224(18) 0.0007(13) 0.0036(14) 0.0017(14)
C11 0.0158(17) 0.0144(16) 0.0192(17) 0.0033(13) 0.0063(14) 0.0038(14)
C12 0.029(2) 0.0155(17) 0.0205(18) -0.0053(14) -0.0010(15) 0.0057(15)
C13 0.034(2) 0.026(2) 0.0173(18) 0.0037(15) 0.0013(16) 0.0028(17)
C14 0.0251(19) 0.0204(19) 0.0219(18) 0.0032(14) 0.0032(16) 0.0060(16)
C15 0.033(2) 0.060(3) 0.032(2) 0.008(2) 0.0139(18) 0.019(2)
C16 0.0205(18) 0.0171(18) 0.0207(18) 0.0013(14) 0.0040(14) 0.0063(15)
C17 0.030(2) 0.0210(19) 0.026(2) -0.0070(15) 0.0006(16) -0.0012(16)
C18 0.054(3) 0.045(3) 0.027(2) 0.000(2) 0.001(2) 0.007(2)
C19 0.038(3) 0.036(3) 0.052(3) 0.001(2) 0.008(2) 0.004(2)

loop_
_atom_type_symbol
_atom_type_description
_atom_type_scat_dispersion_real
_atom_type_scat_dispersion_imag
_atom_type_scat_source
C C 0.0033 0.0016
;
International Tables for Crystallography
(Vol. C, Tables 4.2.6.8 and 6.1.1.4)
;
H H 0.0000 0.0000
;
International Tables for Crystallography
(Vol. C, Table 6.1.1.4)
;
N N 0.0061 0.0033
;
International Tables for Crystallography
(Vol. C, Tables 4.2.6.8 and 6.1.1.4)
;
Cl Cl 0.1484 0.1585
;
International Tables for Crystallography
(Vol. C, Tables 4.2.6.8 and 6.1.1.4)
;
F F 0.0171 0.0103
;
International Tables for Crystallography
(Vol. C, Tables 4.2.6.8 and 6.1.1.4)
;
P P 0.1023 0.0942
;
International Tables for Crystallography
(Vol. C, Tables 4.2.6.8 and 6.1.1.4)
;
Ru Ru -1.2594 0.8363
;
International Tables for Crystallography
(Vol. C, Tables 4.2.6.8 and 6.1.1.4)
;

loop_
_geom_angle_atom_site_label_1
_geom_angle_atom_site_label_2
_geom_angle_atom_site_label_3
_geom_angle
_geom_angle_site_symmetry_1
_geom_angle_site_symmetry_3
_geom_angle_publ_flag
N1 Ru1 N6 97.93(11) . . ?
N1 Ru1 N7 176.09(12) . . ?
N6 Ru1 N7 84.77(11) . . ?
N1 Ru1 C1 77.99(12) . . ?
N6 Ru1 C1 88.86(12) . . ?
N7 Ru1 C1 99.29(12) . . ?
N1 Ru1 C2 77.95(12) . . ?
N6 Ru1 C2 90.78(12) . . ?
N7 Ru1 C2 104.92(12) . . ?
C1 Ru1 C2 155.66(13) . . ?
N1 Ru1 Cl1 86.94(8) . . ?
N6 Ru1 Cl1 175.14(8) . . ?
N7 Ru1 Cl1 90.38(8) . . ?
C1 Ru1 Cl1 92.25(10) . . ?
C2 Ru1 Cl1 90.16(10) . . ?
F3 P1 F4 179.87(16) . . ?
F3 P1 F2 89.67(13) . . ?
F4 P1 F2 90.32(14) . . ?
F3 P1 F5 89.44(14) . . ?
F4 P1 F5 90.57(15) . . ?
F2 P1 F5 179.00(15) . . ?
F3 P1 F6 89.78(13) . . ?
F4 P1 F6 90.35(13) . . ?
F2 P1 F6 90.53(13) . . ?
F5 P1 F6 89.91(14) . . ?
F3 P1 F1 90.13(13) . . ?
F4 P1 F1 89.73(14) . . ?
F2 P1 F1 89.66(12) . . ?
F5 P1 F1 89.89(13) . . ?
F6 P1 F1 179.79(14) . . ?
C11 N1 C7 119.5(3) . . ?
C11 N1 Ru1 120.4(2) . . ?
C7 N1 Ru1 119.9(2) . . ?
C1 N2 C3 111.8(3) . . ?
C1 N2 C7 118.8(3) . . ?
C3 N2 C7 129.3(3) . . ?
C1 N3 C4 111.4(3) . . ?
C1 N3 C12 124.2(3) . . ?
C4 N3 C12 124.3(3) . . ?
C2 N4 C5 111.7(3) . . ?
C2 N4 C11 119.0(3) . . ?
C5 N4 C11 128.3(3) . . ?
C2 N5 C6 112.4(3) . . ?
C2 N5 C13 124.1(3) . . ?
C6 N5 C13 123.1(3) . . ?
C14 N6 Ru1 170.2(3) . . ?
C16 N7 Ru1 175.3(3) . . ?
N3 C1 N2 103.3(3) . . ?
N3 C1 Ru1 144.3(2) . . ?
N2 C1 Ru1 112.1(2) . . ?
N5 C2 N4 102.5(3) . . ?
N5 C2 Ru1 146.2(2) . . ?
N4 C2 Ru1 111.0(2) . . ?
C4 C3 N2 105.5(3) . . ?
C4 C3 H3 127.2 . . ?
N2 C3 H3 127.2 . . ?
C3 C4 N3 107.9(3) . . ?
C3 C4 H4 126.0 . . ?
N3 C4 H4 126.0 . . ?
C6 C5 N4 105.7(3) . . ?
C6 C5 H5 127.2 . . ?
N4 C5 H5 127.2 . . ?
C5 C6 N5 107.7(3) . . ?
C5 C6 H6 126.2 . . ?
N5 C6 H6 126.2 . . ?
N1 C7 C8 121.8(3) . . ?
N1 C7 N2 111.1(3) . . ?
C8 C7 N2 127.1(3) . . ?
C7 C8 C9 117.9(3) . . ?
C7 C8 H8 121.0 . . ?
C9 C8 H8 121.0 . . ?
C8 C9 C10 120.9(3) . . ?
C8 C9 H9 119.5 . . ?
C10 C9 H9 119.5 . . ?
C11 C10 C9 117.4(3) . . ?
C11 C10 H10 121.3 . . ?
C9 C10 H10 121.3 . . ?
N1 C11 C10 122.4(3) . . ?
N1 C11 N4 110.8(3) . . ?
C10 C11 N4 126.8(3) . . ?
N3 C12 H12A 109.5 . . ?
N3 C12 H12B 109.5 . . ?
H12A C12 H12B 109.5 . . ?
N3 C12 H12C 109.5 . . ?
H12A C12 H12C 109.5 . . ?
H12B C12 H12C 109.5 . . ?
N5 C13 H13A 109.5 . . ?
N5 C13 H13B 109.5 . . ?
H13A C13 H13B 109.5 . . ?
N5 C13 H13C 109.5 . . ?
H13A C13 H13C 109.5 . . ?
H13B C13 H13C 109.5 . . ?
N6 C14 C15 178.8(4) . . ?
C14 C15 H15A 109.5 . . ?
C14 C15 H15B 109.5 . . ?
H15A C15 H15B 109.5 . . ?
C14 C15 H15C 109.5 . . ?
H15A C15 H15C 109.5 . . ?
H15B C15 H15C 109.5 . . ?
N7 C16 C17 177.7(4) . . ?
C16 C17 H17A 109.5 . . ?
C16 C17 H17B 109.5 . . ?
H17A C17 H17B 109.5 . . ?
C16 C17 H17C 109.5 . . ?
H17A C17 H17C 109.5 . . ?
H17B C17 H17C 109.5 . . ?
N8 C18 C19 178.8(6) . . ?
C18 C19 H19A 109.5 . . ?
C18 C19 H19B 109.5 . . ?
H19A C19 H19B 109.5 . . ?
C18 C19 H19C 109.5 . . ?
H19A C19 H19C 109.5 . . ?
H19B C19 H19C 109.5 . . ?

loop_
_geom_bond_atom_site_label_1
_geom_bond_atom_site_label_2
_geom_bond_distance
_geom_bond_site_symmetry_2
_geom_bond_publ_flag
Ru1 N1 1.999(3) . ?
Ru1 N6 2.016(3) . ?
Ru1 N7 2.049(3) . ?
Ru1 C1 2.059(3) . ?
Ru1 C2 2.077(3) . ?
Ru1 Cl1 2.4220(12) . ?
P1 F3 1.594(2) . ?
P1 F4 1.595(3) . ?
P1 F2 1.602(2) . ?
P1 F5 1.602(2) . ?
P1 F6 1.602(2) . ?
P1 F1 1.604(2) . ?
N1 C11 1.346(4) . ?
N1 C7 1.347(4) . ?
N2 C1 1.383(4) . ?
N2 C3 1.397(4) . ?
N2 C7 1.400(4) . ?
N3 C1 1.349(4) . ?
N3 C4 1.399(4) . ?
N3 C12 1.462(4) . ?
N4 C2 1.398(4) . ?
N4 C5 1.403(4) . ?
N4 C11 1.408(4) . ?
N5 C2 1.341(4) . ?
N5 C6 1.402(4) . ?
N5 C13 1.461(4) . ?
N6 C14 1.122(4) . ?
N7 C16 1.138(4) . ?
N8 C18 1.170(6) . ?
C3 C4 1.338(4) . ?
C3 H3 0.9500 . ?
C4 H4 0.9500 . ?
C5 C6 1.333(5) . ?
C5 H5 0.9500 . ?
C6 H6 0.9500 . ?
C7 C8 1.376(4) . ?
C8 C9 1.383(5) . ?
C8 H8 0.9500 . ?
C9 C10 1.394(4) . ?
C9 H9 0.9500 . ?
C10 C11 1.372(4) . ?
C10 H10 0.9500 . ?
C12 H12A 0.9800 . ?
C12 H12B 0.9800 . ?
C12 H12C 0.9800 . ?
C13 H13A 0.9800 . ?
C13 H13B 0.9800 . ?
C13 H13C 0.9800 . ?
C14 C15 1.448(5) . ?
C15 H15A 0.9800 . ?
C15 H15B 0.9800 . ?
C15 H15C 0.9800 . ?
C16 C17 1.461(4) . ?
C17 H17A 0.9800 . ?
C17 H17B 0.9800 . ?
C17 H17C 0.9800 . ?
C18 C19 1.441(6) . ?
C19 H19A 0.9800 . ?
C19 H19B 0.9800 . ?
C19 H19C 0.9800 . ?

loop_
_geom_torsion_atom_site_label_1
_geom_torsion_atom_site_label_2
_geom_torsion_atom_site_label_3
_geom_torsion_atom_site_label_4
_geom_torsion
_geom_torsion_site_symmetry_1
_geom_torsion_site_symmetry_2
_geom_torsion_site_symmetry_3
_geom_torsion_site_symmetry_4
_geom_torsion_publ_flag
C4 N3 C1 N2 -0.1(4) . . . . ?
C12 N3 C1 N2 176.5(3) . . . . ?
C4 N3 C1 Ru1 -172.1(3) . . . . ?
C12 N3 C1 Ru1 4.6(6) . . . . ?
C3 N2 C1 N3 0.2(4) . . . . ?
C7 N2 C1 N3 -177.7(3) . . . . ?
C3 N2 C1 Ru1 175.2(2) . . . . ?
C7 N2 C1 Ru1 -2.7(4) . . . . ?
C6 N5 C2 N4 1.0(4) . . . . ?
C13 N5 C2 N4 -173.0(3) . . . . ?
C6 N5 C2 Ru1 174.6(4) . . . . ?
C13 N5 C2 Ru1 0.6(6) . . . . ?
C5 N4 C2 N5 -0.8(4) . . . . ?
C11 N4 C2 N5 168.9(3) . . . . ?
C5 N4 C2 Ru1 -177.0(2) . . . . ?
C11 N4 C2 Ru1 -7.3(4) . . . . ?
C1 N2 C3 C4 -0.3(4) . . . . ?
C7 N2 C3 C4 177.4(3) . . . . ?
N2 C3 C4 N3 0.2(4) . . . . ?
C1 N3 C4 C3 0.0(4) . . . . ?
C12 N3 C4 C3 -176.7(3) . . . . ?
C2 N4 C5 C6 0.3(4) . . . . ?
C11 N4 C5 C6 -168.2(3) . . . . ?
N4 C5 C6 N5 0.3(4) . . . . ?
C2 N5 C6 C5 -0.8(4) . . . . ?
C13 N5 C6 C5 173.2(3) . . . . ?
C11 N1 C7 C8 1.9(5) . . . . ?
Ru1 N1 C7 C8 176.8(3) . . . . ?
C11 N1 C7 N2 -177.9(3) . . . . ?
Ru1 N1 C7 N2 -3.0(4) . . . . ?
C1 N2 C7 N1 3.7(4) . . . . ?
C3 N2 C7 N1 -173.8(3) . . . . ?
C1 N2 C7 C8 -176.1(3) . . . . ?
C3 N2 C7 C8 6.4(6) . . . . ?
N1 C7 C8 C9 -0.7(5) . . . . ?
N2 C7 C8 C9 179.1(3) . . . . ?
C7 C8 C9 C10 -0.6(5) . . . . ?
C8 C9 C10 C11 0.6(5) . . . . ?
C7 N1 C11 C10 -1.9(5) . . . . ?
Ru1 N1 C11 C10 -176.7(3) . . . . ?
C7 N1 C11 N4 -179.4(3) . . . . ?
Ru1 N1 C11 N4 5.7(4) . . . . ?
C9 C10 C11 N1 0.6(5) . . . . ?
C9 C10 C11 N4 177.8(3) . . . . ?
C2 N4 C11 N1 1.5(4) . . . . ?
C5 N4 C11 N1 169.3(3) . . . . ?
C2 N4 C11 C10 -175.9(3) . . . . ?
C5 N4 C11 C10 -8.1(6) . . . . ?
